data_7209975
loop_
_publ_author_name
'Tzeng, Biing-Chiau'
'Chao, An'
'Selvam, TamilSelvi'
'Chang, Tsung-Yi'

_publ_section_title
;
 Polyrotaxane frameworks containing
 N,N&#x2032;,N&#x2032;&#x2032;-(4,4&#x2032;,4&#x2032;&#x2032;-nitrilotris(4,1-phenylene))triisonicotinamide:
 structural and luminescent properties
;
_journal_issue 26
_journal_name_full CrystEngComm
_journal_page_first 5337
_journal_paper_doi 10.1039/c3ce40558c
_journal_volume 15
_journal_year 2013
_chemical_formula_moiety 'C74 H54 Cu N16 O6 S2, 3(C3 H7 N O)'
_chemical_formula_sum 'C83 H75 Cu N19 O9 S2'
_chemical_formula_weight 1610.28
_chemical_name_systematic
;
?
;
_space_group_IT_number 15
_symmetry_cell_setting monoclinic
_symmetry_space_group_name_Hall '-C 2yc'
_symmetry_space_group_name_H-M 'C 1 2/c 1'
_atom_sites_solution_hydrogens geom
_atom_sites_solution_primary direct
_atom_sites_solution_secondary difmap
_audit_creation_method SHELXL-97
_cell_angle_alpha 90.00
_cell_angle_beta 90.374(3)
_cell_angle_gamma 90.00
_cell_formula_units_Z 4
_cell_length_a 46.404(5)
_cell_length_b 8.9009(9)
_cell_length_c 19.4327(19)
_cell_measurement_reflns_used 999
_cell_measurement_temperature 150(2)
_cell_measurement_theta_max 28.38
_cell_measurement_theta_min 1.75
_cell_volume 8026.3(14)
_computing_cell_refinement 'BRUKER SMART'
_computing_data_collection 'BRUKER SMART'
_computing_data_reduction 'BRUKER SAINT'
_computing_molecular_graphics Ortep-3
_computing_publication_material 'Wingx publication routines (Farrugia, 1999)'
_computing_structure_refinement 'SHELXL-97 (Sheldrick, 1997)'
_computing_structure_solution 'SHELXS-97 (Sheldrick, 1990)'
_diffrn_ambient_temperature 150(2)
_diffrn_measured_fraction_theta_full 0.972
_diffrn_measured_fraction_theta_max 0.972
_diffrn_measurement_device_type 'Bruker Smart Apex'
_diffrn_measurement_method 'phi-omega scan'
_diffrn_radiation_monochromator graphite
_diffrn_radiation_source 'fine-focus sealed tube'
_diffrn_radiation_type MoK\a
_diffrn_radiation_wavelength 0.71073
_diffrn_reflns_av_R_equivalents 0.0575
_diffrn_reflns_av_sigmaI/netI 0.0493
_diffrn_reflns_limit_h_max 61
_diffrn_reflns_limit_h_min -62
_diffrn_reflns_limit_k_max 11
_diffrn_reflns_limit_k_min -11
_diffrn_reflns_limit_l_max 25
_diffrn_reflns_limit_l_min -25
_diffrn_reflns_number 47542
_diffrn_reflns_theta_full 28.38
_diffrn_reflns_theta_max 28.38
_diffrn_reflns_theta_min 1.05
_diffrn_standards_decay_% 0
_exptl_absorpt_coefficient_mu 0.394
_exptl_absorpt_correction_T_max 0.9744
_exptl_absorpt_correction_T_min 0.9678
_exptl_absorpt_correction_type empirical
_exptl_absorpt_process_details SADABS
_exptl_crystal_colour red
_exptl_crystal_density_diffrn 1.333
_exptl_crystal_density_method 'not measured'
_exptl_crystal_description irregular
_exptl_crystal_F_000 3356
_exptl_crystal_size_max 0.08
_exptl_crystal_size_mid 0.08
_exptl_crystal_size_min 0.07
_refine_diff_density_max 0.915
_refine_diff_density_min -0.527
_refine_diff_density_rms 0.147
_refine_ls_extinction_method none
_refine_ls_goodness_of_fit_ref 1.102
_refine_ls_hydrogen_treatment mixed
_refine_ls_matrix_type full
_refine_ls_number_parameters 545
_refine_ls_number_reflns 9753
_refine_ls_number_restraints 14
_refine_ls_restrained_S_all 1.108
_refine_ls_R_factor_all 0.0934
_refine_ls_R_factor_gt 0.0593
_refine_ls_shift/su_max 0.001
_refine_ls_shift/su_mean 0.000
_refine_ls_structure_factor_coef Fsqd
_refine_ls_weighting_details 'calc w=1/[\s^2^(Fo^2^)+(0.0997P)^2^+6.5683P] where P=(Fo^2^+2Fc^2^)/3'
_refine_ls_weighting_scheme calc
_refine_ls_wR_factor_gt 0.1543
_refine_ls_wR_factor_ref 0.1869
_reflns_number_gt 6819
_reflns_number_total 9753
_reflns_threshold_expression >2sigma(I)
_cod_data_source_file c3ce40558c.txt
_cod_data_source_block ca17
_cod_depositor_comments
;
The following automatic conversions were performed:

'_symmetry_cell_setting' value 'Monoclinic' changed to 'monoclinic'
according to /home/saulius/struct/CIF-dictionaries/cif_core.dic
dictionary named 'cif_core.dic' version 2.4.2 from
2011-04-26.

'_exptl_absorpt_correction_type' value 'Empirical'
changed to 'empirical' according to
/home/saulius/struct/CIF-dictionaries/cif_core.dic dictionary named
'cif_core.dic' version 2.4.2 from 2011-04-26.

Automatic conversion script
Id: cif_fix_values 1891 2012-01-12 08:04:46Z andrius 
;
_cod_original_cell_volume 8026.2(14)
_cod_original_sg_symbol_H-M 'C 2/c'
_cod_database_code 7209975

loop_
_symmetry_equiv_pos_as_xyz
'x, y, z'
'-x, y, -z+1/2'
'x+1/2, y+1/2, z'
'-x+1/2, y+1/2, -z+1/2'
'-x, -y, -z'
'x, -y, z-1/2'
'-x+1/2, -y+1/2, -z'
'x+1/2, -y+1/2, z-1/2'

loop_
_atom_site_label
_atom_site_type_symbol
_atom_site_fract_x
_atom_site_fract_y
_atom_site_fract_z
_atom_site_U_iso_or_equiv
_atom_site_adp_type
_atom_site_occupancy
_atom_site_symmetry_multiplicity
_atom_site_calc_flag
_atom_site_refinement_flags
Cu1 Cu 0.2500 0.7500 0.0000 0.02081(14) Uani 1 2 d S
S1 S 0.23955(3) 1.13632(14) 0.16713(7) 0.0724(4) Uani 1 1 d .
O1 O 0.33673(5) 0.2535(2) 0.21752(10) 0.0287(4) Uani 1 1 d .
O2 O 0.34416(4) 0.2447(2) 0.83003(10) 0.0290(4) Uani 1 1 d .
O3 O 0.52753(5) 0.3017(4) 0.39464(12) 0.0608(8) Uani 1 1 d .
O4 O 0.03738(6) 0.4037(4) 0.13417(16) 0.0714(9) Uani 1 1 d .
O5 O 0.0647(4) 0.072(2) 0.2239(10) 0.241(8) Uani 0.50 1 d PDU
N1 N 0.39965(5) 0.2719(3) 0.51968(11) 0.0260(5) Uani 1 1 d .
N2 N 0.32965(6) 0.4380(3) 0.29530(12) 0.0292(6) Uani 1 1 d .
N3 N 0.28603(5) 0.6320(3) 0.07263(11) 0.0254(5) Uani 1 1 d .
N4 N 0.34544(5) 0.0465(3) 0.75590(12) 0.0244(5) Uani 1 1 d .
N5 N 0.27939(4) -0.1355(3) 0.94072(11) 0.0229(5) Uani 1 1 d .
N6 N 0.52059(5) 0.2407(3) 0.50553(14) 0.0300(6) Uani 1 1 d .
N7 N 0.62960(6) 0.2702(3) 0.47776(16) 0.0408(7) Uani 1 1 d .
N8 N 0.24796(5) 0.9229(3) 0.06432(11) 0.0258(5) Uani 1 1 d .
N9 N 0.04584(7) 0.5981(4) 0.20665(16) 0.0565(9) Uani 1 1 d .
N10 N 0.0166(2) 0.1162(11) 0.2395(5) 0.095(3) Uani 0.50 1 d PD
C1 C 0.38188(5) 0.3063(3) 0.46208(13) 0.0224(5) Uani 1 1 d .
C2 C 0.35587(6) 0.3797(3) 0.47253(14) 0.0270(6) Uani 1 1 d .
H2 H 0.3500 0.4039 0.5180 0.032 Uiso 1 1 calc R
C3 C 0.33835(6) 0.4181(3) 0.41697(14) 0.0278(6) Uani 1 1 d .
H3 H 0.3205 0.4679 0.4246 0.033 Uiso 1 1 calc R
C4 C 0.34680(6) 0.3838(3) 0.35048(13) 0.0235(6) Uani 1 1 d .
C5 C 0.37243(6) 0.3074(4) 0.33990(14) 0.0290(6) Uani 1 1 d .
H5 H 0.3782 0.2823 0.2945 0.035 Uiso 1 1 calc R
C6 C 0.38966(6) 0.2676(3) 0.39567(14) 0.0290(6) Uani 1 1 d .
H6 H 0.4070 0.2133 0.3882 0.035 Uiso 1 1 calc R
C7 C 0.32719(6) 0.3769(3) 0.23247(13) 0.0223(5) Uani 1 1 d .
C8 C 0.31217(5) 0.4696(3) 0.17853(13) 0.0221(5) Uani 1 1 d .
C9 C 0.30856(6) 0.6234(3) 0.18333(14) 0.0258(6) Uani 1 1 d .
H9 H 0.3148 0.6761 0.2232 0.031 Uiso 1 1 calc R
C10 C 0.29580(6) 0.6989(3) 0.12924(15) 0.0274(6) Uani 1 1 d .
H10 H 0.2939 0.8049 0.1326 0.033 Uiso 1 1 calc R
C11 C 0.28961(6) 0.4832(4) 0.06813(14) 0.0314(7) Uani 1 1 d .
H11 H 0.2829 0.4333 0.0279 0.038 Uiso 1 1 calc R
C12 C 0.30269(7) 0.3986(3) 0.11927(15) 0.0314(6) Uani 1 1 d .
H12 H 0.3051 0.2933 0.1138 0.038 Uiso 1 1 calc R
C13 C 0.38623(5) 0.2175(3) 0.58055(13) 0.0236(6) Uani 1 1 d .
C14 C 0.36763(6) 0.0966(3) 0.57666(14) 0.0268(6) Uani 1 1 d .
H14 H 0.3638 0.0506 0.5335 0.032 Uiso 1 1 calc R
C15 C 0.35459(6) 0.0425(3) 0.63538(14) 0.0256(6) Uani 1 1 d .
H15 H 0.3418 -0.0405 0.6324 0.031 Uiso 1 1 calc R
C16 C 0.36011(5) 0.1088(3) 0.69875(13) 0.0216(5) Uani 1 1 d .
C17 C 0.37899(6) 0.2296(3) 0.70339(14) 0.0255(6) Uani 1 1 d .
H17 H 0.3830 0.2749 0.7467 0.031 Uiso 1 1 calc R
C18 C 0.39200(6) 0.2837(3) 0.64393(14) 0.0267(6) Uani 1 1 d .
H18 H 0.4049 0.3664 0.6467 0.032 Uiso 1 1 calc R
C19 C 0.33715(5) 0.1176(3) 0.81402(13) 0.0220(5) Uani 1 1 d .
C20 C 0.31714(5) 0.0259(3) 0.85799(13) 0.0213(5) Uani 1 1 d .
C21 C 0.29693(6) -0.0703(3) 0.82915(13) 0.0255(6) Uani 1 1 d .
H21 H 0.2958 -0.0826 0.7807 0.031 Uiso 1 1 calc R
C22 C 0.27853(6) -0.1479(3) 0.87191(13) 0.0257(6) Uani 1 1 d .
H22 H 0.2646 -0.2130 0.8517 0.031 Uiso 1 1 calc R
C23 C 0.29872(6) -0.0409(3) 0.96789(14) 0.0271(6) Uani 1 1 d .
H23 H 0.2994 -0.0304 1.0165 0.033 Uiso 1 1 calc R
C24 C 0.31777(6) 0.0424(3) 0.92891(13) 0.0261(6) Uani 1 1 d .
H24 H 0.3310 0.1095 0.9503 0.031 Uiso 1 1 calc R
C25 C 0.42990(6) 0.2614(3) 0.51398(13) 0.0228(5) Uani 1 1 d .
C26 C 0.44506(6) 0.1490(3) 0.54858(14) 0.0262(6) Uani 1 1 d .
H26 H 0.4349 0.0765 0.5749 0.031 Uiso 1 1 calc R
C27 C 0.47487(6) 0.1423(3) 0.54471(14) 0.0281(6) Uani 1 1 d .
H27 H 0.4850 0.0659 0.5689 0.034 Uiso 1 1 calc R
C28 C 0.49013(6) 0.2466(3) 0.50567(14) 0.0244(6) Uani 1 1 d .
C29 C 0.47493(6) 0.3580(3) 0.47060(14) 0.0259(6) Uani 1 1 d .
H29 H 0.4850 0.4295 0.4436 0.031 Uiso 1 1 calc R
C30 C 0.44525(6) 0.3652(3) 0.47477(13) 0.0244(6) Uani 1 1 d .
H30 H 0.4351 0.4418 0.4506 0.029 Uiso 1 1 calc R
C31 C 0.53734(6) 0.2711(4) 0.45141(15) 0.0317(7) Uani 1 1 d .
C32 C 0.56942(6) 0.2685(3) 0.46344(15) 0.0282(6) Uani 1 1 d .
C33 C 0.58251(6) 0.2474(4) 0.52668(17) 0.0368(7) Uani 1 1 d .
H33 H 0.5712 0.2312 0.5666 0.044 Uiso 1 1 calc R
C34 C 0.61240(7) 0.2502(4) 0.53122(19) 0.0423(8) Uani 1 1 d .
H34 H 0.6210 0.2370 0.5753 0.051 Uiso 1 1 calc R
C35 C 0.61672(7) 0.2928(4) 0.41786(19) 0.0419(8) Uani 1 1 d .
H35 H 0.6286 0.3092 0.3789 0.050 Uiso 1 1 calc R
C36 C 0.58717(7) 0.2944(4) 0.40785(17) 0.0353(7) Uani 1 1 d .
H36 H 0.5792 0.3129 0.3635 0.042 Uiso 1 1 calc R
C37 C 0.24458(6) 1.0124(3) 0.10659(15) 0.0293(6) Uani 1 1 d .
C38 C 0.03438(9) 0.5342(6) 0.1517(2) 0.0582(11) Uani 1 1 d .
H38 H 0.0227 0.5957 0.1230 0.070 Uiso 1 1 calc R
C39 C 0.04165(13) 0.7590(6) 0.2208(2) 0.0783(15) Uani 1 1 d .
H39A H 0.0286 0.8020 0.1861 0.118 Uiso 1 1 calc R
H39B H 0.0603 0.8108 0.2191 0.118 Uiso 1 1 calc R
H39C H 0.0332 0.7715 0.2666 0.118 Uiso 1 1 calc R
C40 C 0.06559(15) 0.5226(7) 0.2504(3) 0.107(2) Uani 1 1 d .
H40A H 0.0699 0.4234 0.2313 0.161 Uiso 1 1 calc R
H40B H 0.0571 0.5110 0.2962 0.161 Uiso 1 1 calc R
H40C H 0.0834 0.5813 0.2541 0.161 Uiso 1 1 calc R
C41 C 0.0409(5) 0.108(2) 0.1933(12) 0.167(7) Uani 0.50 1 d PDU
H41 H 0.0395 0.1279 0.1454 0.200 Uiso 0.50 1 calc PR
C42 C 0.0135(3) 0.1316(10) 0.3052(4) 0.227(7) Uani 1 1 d D
H42A H 0.0243 0.2193 0.2892 0.341 Uiso 1 1 calc R
H42B H 0.0251 0.0408 0.2989 0.341 Uiso 1 1 calc R
H42C H 0.0089 0.1437 0.3540 0.341 Uiso 1 1 calc R
H2A H 0.3230(7) 0.508(4) 0.3025(16) 0.020(8) Uiso 1 1 d .
H4A H 0.3409(6) -0.045(4) 0.7507(14) 0.018(7) Uiso 1 1 d .
H6A H 0.5272(7) 0.215(4) 0.5342(18) 0.027(10) Uiso 1 1 d .

loop_
_atom_site_aniso_label
_atom_site_aniso_U_11
_atom_site_aniso_U_22
_atom_site_aniso_U_33
_atom_site_aniso_U_23
_atom_site_aniso_U_13
_atom_site_aniso_U_12
Cu1 0.0188(2) 0.0296(3) 0.0139(2) 0.00450(18) 0.00089(16) -0.00233(18)
S1 0.0695(7) 0.0741(8) 0.0739(8) -0.0443(6) 0.0242(6) -0.0169(6)
O1 0.0403(12) 0.0272(11) 0.0186(9) -0.0016(8) -0.0034(8) 0.0106(9)
O2 0.0381(11) 0.0283(11) 0.0207(10) 0.0003(8) 0.0052(8) -0.0067(9)
O3 0.0292(12) 0.131(3) 0.0217(11) 0.0028(14) 0.0000(9) 0.0119(14)
O4 0.0597(18) 0.081(2) 0.074(2) -0.0380(18) -0.0067(15) -0.0003(16)
O5 0.175(12) 0.284(16) 0.265(15) -0.108(13) 0.013(11) -0.019(11)
N1 0.0176(11) 0.0443(15) 0.0161(11) 0.0112(10) -0.0020(8) -0.0012(10)
N2 0.0394(14) 0.0265(14) 0.0214(12) -0.0029(10) -0.0098(10) 0.0151(11)
N3 0.0230(11) 0.0337(13) 0.0194(11) 0.0072(10) -0.0027(9) 0.0009(9)
N4 0.0298(12) 0.0231(13) 0.0206(11) 0.0011(9) 0.0077(9) -0.0062(10)
N5 0.0190(10) 0.0322(13) 0.0175(10) 0.0069(9) 0.0005(8) -0.0019(9)
N6 0.0209(12) 0.0432(16) 0.0257(13) 0.0068(12) -0.0040(10) 0.0005(11)
N7 0.0238(13) 0.0478(17) 0.0509(18) -0.0092(13) 0.0027(12) -0.0003(11)
N8 0.0241(11) 0.0349(14) 0.0182(11) 0.0036(10) -0.0002(9) -0.0017(10)
N9 0.063(2) 0.072(2) 0.0342(16) -0.0062(16) -0.0087(15) 0.0033(18)
N10 0.143(9) 0.092(7) 0.050(5) -0.013(5) -0.012(6) -0.019(6)
C1 0.0199(12) 0.0289(14) 0.0184(12) 0.0067(11) -0.0026(10) -0.0025(10)
C2 0.0307(14) 0.0348(16) 0.0155(12) 0.0034(11) -0.0012(10) 0.0033(12)
C3 0.0263(14) 0.0345(16) 0.0226(14) -0.0008(12) -0.0045(11) 0.0087(12)
C4 0.0309(14) 0.0206(13) 0.0189(12) 0.0016(10) -0.0075(10) 0.0030(11)
C5 0.0286(14) 0.0422(17) 0.0160(13) 0.0011(12) -0.0016(11) 0.0049(13)
C6 0.0209(13) 0.0441(18) 0.0219(14) 0.0031(12) -0.0020(10) 0.0062(12)
C7 0.0214(12) 0.0280(14) 0.0176(12) 0.0020(10) -0.0015(10) 0.0014(10)
C8 0.0187(12) 0.0304(15) 0.0170(12) 0.0037(10) -0.0016(10) 0.0020(10)
C9 0.0267(14) 0.0298(15) 0.0209(13) 0.0025(11) -0.0072(11) -0.0021(11)
C10 0.0259(14) 0.0290(14) 0.0273(15) 0.0057(12) -0.0062(11) -0.0034(11)
C11 0.0358(16) 0.0415(18) 0.0167(13) -0.0022(12) -0.0069(11) 0.0081(13)
C12 0.0401(16) 0.0296(15) 0.0243(14) -0.0009(12) -0.0058(12) 0.0089(13)
C13 0.0174(12) 0.0351(16) 0.0182(13) 0.0070(11) -0.0006(10) 0.0016(10)
C14 0.0294(14) 0.0341(16) 0.0169(12) 0.0005(11) -0.0012(10) -0.0038(12)
C15 0.0271(14) 0.0261(14) 0.0236(14) 0.0006(11) 0.0019(11) -0.0070(11)
C16 0.0198(12) 0.0272(14) 0.0178(12) 0.0042(10) 0.0028(10) 0.0002(10)
C17 0.0239(13) 0.0358(16) 0.0169(12) 0.0013(11) -0.0003(10) -0.0056(11)
C18 0.0221(13) 0.0360(16) 0.0220(13) 0.0032(11) -0.0001(10) -0.0070(11)
C19 0.0218(12) 0.0281(15) 0.0161(12) 0.0049(10) -0.0001(10) 0.0003(10)
C20 0.0186(12) 0.0273(14) 0.0181(12) 0.0042(10) 0.0004(10) 0.0004(10)
C21 0.0268(13) 0.0350(16) 0.0148(12) 0.0008(11) 0.0007(10) -0.0030(11)
C22 0.0216(13) 0.0364(16) 0.0191(13) 0.0009(11) 0.0009(10) -0.0039(11)
C23 0.0244(13) 0.0413(17) 0.0157(12) 0.0039(11) -0.0013(10) -0.0042(12)
C24 0.0241(13) 0.0358(16) 0.0185(13) 0.0022(11) -0.0016(10) -0.0052(11)
C25 0.0200(12) 0.0333(15) 0.0150(12) 0.0027(11) -0.0018(9) -0.0007(11)
C26 0.0239(13) 0.0350(16) 0.0197(13) 0.0075(11) -0.0013(10) -0.0026(11)
C27 0.0258(14) 0.0347(16) 0.0238(14) 0.0057(12) -0.0046(11) 0.0042(12)
C28 0.0192(12) 0.0335(15) 0.0204(13) -0.0013(11) -0.0018(10) -0.0009(11)
C29 0.0228(13) 0.0340(16) 0.0210(13) 0.0035(11) -0.0014(10) -0.0034(11)
C30 0.0220(13) 0.0317(15) 0.0196(13) 0.0064(11) -0.0019(10) -0.0006(11)
C31 0.0273(15) 0.0442(18) 0.0236(14) -0.0028(13) -0.0004(11) 0.0028(13)
C32 0.0235(14) 0.0307(16) 0.0303(15) -0.0062(12) 0.0016(11) 0.0019(11)
C33 0.0228(14) 0.055(2) 0.0320(16) -0.0028(15) 0.0013(12) 0.0032(13)
C34 0.0263(16) 0.057(2) 0.0432(19) -0.0095(16) -0.0071(14) 0.0056(14)
C35 0.0298(16) 0.050(2) 0.046(2) -0.0050(16) 0.0120(15) -0.0055(14)
C36 0.0307(16) 0.0408(18) 0.0343(17) 0.0007(14) 0.0027(13) -0.0022(13)
C37 0.0219(13) 0.0368(16) 0.0290(15) 0.0020(13) 0.0009(11) -0.0038(12)
C38 0.055(2) 0.077(3) 0.043(2) -0.002(2) -0.0075(18) -0.001(2)
C39 0.105(4) 0.084(4) 0.046(3) -0.014(2) 0.004(3) 0.018(3)
C40 0.132(5) 0.095(4) 0.094(4) 0.001(3) -0.060(4) 0.022(4)
C41 0.177(11) 0.149(10) 0.174(11) -0.041(8) 0.024(9) -0.009(9)
C42 0.48(2) 0.107(7) 0.095(6) -0.032(5) -0.038(10) 0.001(10)

loop_
_atom_type_symbol
_atom_type_description
_atom_type_scat_dispersion_real
_atom_type_scat_dispersion_imag
_atom_type_scat_source
C C 0.0033 0.0016 'International Tables Vol C Tables 4.2.6.8 and 6.1.1.4'
H H 0.0000 0.0000 'International Tables Vol C Tables 4.2.6.8 and 6.1.1.4'
N N 0.0061 0.0033 'International Tables Vol C Tables 4.2.6.8 and 6.1.1.4'
O O 0.0106 0.0060 'International Tables Vol C Tables 4.2.6.8 and 6.1.1.4'
S S 0.1246 0.1234 'International Tables Vol C Tables 4.2.6.8 and 6.1.1.4'
Cu Cu 0.3201 1.2651 'International Tables Vol C Tables 4.2.6.8 and 6.1.1.4'

loop_
_geom_angle_atom_site_label_1
_geom_angle_atom_site_label_2
_geom_angle_atom_site_label_3
_geom_angle
_geom_angle_site_symmetry_1
_geom_angle_site_symmetry_3
N8 Cu1 N8 180.00(14) 7_565 .
N8 Cu1 N5 90.16(9) 7_565 7_556
N8 Cu1 N5 89.84(9) . 7_556
N8 Cu1 N5 89.84(9) 7_565 1_564
N8 Cu1 N5 90.16(9) . 1_564
N5 Cu1 N5 180.00(9) 7_556 1_564
N8 Cu1 N3 90.29(9) 7_565 7_565
N8 Cu1 N3 89.71(9) . 7_565
N5 Cu1 N3 94.79(8) 7_556 7_565
N5 Cu1 N3 85.21(8) 1_564 7_565
N8 Cu1 N3 89.71(9) 7_565 .
N8 Cu1 N3 90.29(9) . .
N5 Cu1 N3 85.21(8) 7_556 .
N5 Cu1 N3 94.79(8) 1_564 .
N3 Cu1 N3 180.00(8) 7_565 .
C25 N1 C1 121.7(2) . .
C25 N1 C13 118.9(2) . .
C1 N1 C13 118.2(2) . .
C7 N2 C4 126.5(3) . .
C7 N2 H2A 120(3) . .
C4 N2 H2A 113(3) . .
C10 N3 C11 117.2(2) . .
C10 N3 Cu1 121.25(19) . .
C11 N3 Cu1 118.51(18) . .
C19 N4 C16 127.7(2) . .
C19 N4 H4A 118.4(19) . .
C16 N4 H4A 113.8(19) . .
C23 N5 C22 117.5(2) . .
C23 N5 Cu1 122.40(18) . 1_546
C22 N5 Cu1 120.04(18) . 1_546
C31 N6 C28 125.4(3) . .
C31 N6 H6A 117(3) . .
C28 N6 H6A 117(3) . .
C35 N7 C34 116.1(3) . .
C37 N8 Cu1 171.5(2) . .
C38 N9 C40 122.5(4) . .
C38 N9 C39 121.2(4) . .
C40 N9 C39 115.8(4) . .
C41 N10 N10 156.3(13) . 2
C41 N10 C42 109.8(11) . 2
N10 N10 C42 47.0(6) 2 2
C6 C1 C2 119.0(2) . .
C6 C1 N1 121.8(2) . .
C2 C1 N1 119.2(2) . .
C1 C2 C3 120.4(2) . .
C1 C2 H2 119.8 . .
C3 C2 H2 119.8 . .
C4 C3 C2 120.2(3) . .
C4 C3 H3 119.9 . .
C2 C3 H3 119.9 . .
C5 C4 C3 119.6(2) . .
C5 C4 N2 122.2(2) . .
C3 C4 N2 118.0(2) . .
C4 C5 C6 120.0(3) . .
C4 C5 H5 120.0 . .
C6 C5 H5 120.0 . .
C1 C6 C5 120.8(3) . .
C1 C6 H6 119.6 . .
C5 C6 H6 119.6 . .
O1 C7 N2 123.6(3) . .
O1 C7 C8 119.7(2) . .
N2 C7 C8 116.7(2) . .
C9 C8 C12 118.1(2) . .
C9 C8 C7 123.5(2) . .
C12 C8 C7 118.3(2) . .
C10 C9 C8 118.9(3) . .
C10 C9 H9 120.5 . .
C8 C9 H9 120.5 . .
N3 C10 C9 123.7(3) . .
N3 C10 H10 118.1 . .
C9 C10 H10 118.1 . .
N3 C11 C12 123.1(3) . .
N3 C11 H11 118.4 . .
C12 C11 H11 118.4 . .
C8 C12 C11 119.0(3) . .
C8 C12 H12 120.5 . .
C11 C12 H12 120.5 . .
C14 C13 C18 119.7(2) . .
C14 C13 N1 119.7(2) . .
C18 C13 N1 120.6(2) . .
C13 C14 C15 120.2(3) . .
C13 C14 H14 119.9 . .
C15 C14 H14 119.9 . .
C14 C15 C16 120.3(3) . .
C14 C15 H15 119.8 . .
C16 C15 H15 119.8 . .
C15 C16 C17 120.0(2) . .
C15 C16 N4 116.2(2) . .
C17 C16 N4 123.9(2) . .
C16 C17 C18 119.3(3) . .
C16 C17 H17 120.3 . .
C18 C17 H17 120.3 . .
C13 C18 C17 120.4(3) . .
C13 C18 H18 119.8 . .
C17 C18 H18 119.8 . .
O2 C19 N4 124.8(2) . .
O2 C19 C20 121.6(2) . .
N4 C19 C20 113.6(2) . .
C21 C20 C24 118.5(2) . .
C21 C20 C19 121.6(2) . .
C24 C20 C19 119.8(2) . .
C22 C21 C20 119.0(2) . .
C22 C21 H21 120.5 . .
C20 C21 H21 120.5 . .
N5 C22 C21 123.0(3) . .
N5 C22 H22 118.5 . .
C21 C22 H22 118.5 . .
N5 C23 C24 123.4(2) . .
N5 C23 H23 118.3 . .
C24 C23 H23 118.3 . .
C23 C24 C20 118.6(3) . .
C23 C24 H24 120.7 . .
C20 C24 H24 120.7 . .
C26 C25 C30 118.7(2) . .
C26 C25 N1 120.6(2) . .
C30 C25 N1 120.7(2) . .
C27 C26 C25 120.3(3) . .
C27 C26 H26 119.8 . .
C25 C26 H26 119.8 . .
C26 C27 C28 120.7(3) . .
C26 C27 H27 119.6 . .
C28 C27 H27 119.6 . .
C29 C28 C27 118.9(2) . .
C29 C28 N6 121.9(3) . .
C27 C28 N6 119.2(3) . .
C30 C29 C28 120.4(3) . .
C30 C29 H29 119.8 . .
C28 C29 H29 119.8 . .
C29 C30 C25 120.9(3) . .
C29 C30 H30 119.5 . .
C25 C30 H30 119.5 . .
O3 C31 N6 122.6(3) . .
O3 C31 C32 120.4(3) . .
N6 C31 C32 117.0(3) . .
C33 C32 C36 117.2(3) . .
C33 C32 C31 124.7(3) . .
C36 C32 C31 118.0(3) . .
C32 C33 C34 119.2(3) . .
C32 C33 H33 120.4 . .
C34 C33 H33 120.4 . .
N7 C34 C33 123.9(3) . .
N7 C34 H34 118.0 . .
C33 C34 H34 118.0 . .
N7 C35 C36 124.6(3) . .
N7 C35 H35 117.7 . .
C36 C35 H35 117.7 . .
C32 C36 C35 118.9(3) . .
C32 C36 H36 120.5 . .
C35 C36 H36 120.5 . .
N8 C37 S1 178.9(3) . .
O4 C38 N9 126.2(4) . .
O4 C38 H38 116.9 . .
N9 C38 H38 116.9 . .
N9 C39 H39A 109.5 . .
N9 C39 H39B 109.5 . .
H39A C39 H39B 109.5 . .
N9 C39 H39C 109.5 . .
H39A C39 H39C 109.5 . .
H39B C39 H39C 109.5 . .
N9 C40 H40A 109.5 . .
N9 C40 H40B 109.5 . .
H40A C40 H40B 109.5 . .
N9 C40 H40C 109.5 . .
H40A C40 H40C 109.5 . .
H40B C40 H40C 109.5 . .
O5 C41 N10 113(2) . .
O5 C41 H41 123.4 . .
N10 C41 H41 123.4 . .
N10 C42 H42A 109.5 2 .
N10 C42 H42B 109.5 2 .
H42A C42 H42B 109.5 . .
N10 C42 H42C 109.5 2 .
H42A C42 H42C 109.5 . .
H42B C42 H42C 109.5 . .

loop_
_geom_bond_atom_site_label_1
_geom_bond_atom_site_label_2
_geom_bond_distance
_geom_bond_site_symmetry_2
Cu1 N8 1.985(2) 7_565
Cu1 N8 1.985(2) .
Cu1 N5 2.061(2) 7_556
Cu1 N5 2.061(2) 1_564
Cu1 N3 2.421(2) 7_565
Cu1 N3 2.421(2) .
S1 C37 1.631(3) .
O1 C7 1.220(3) .
O2 C19 1.218(3) .
O3 C31 1.222(4) .
O4 C38 1.218(5) .
O5 C41 1.295(16) .
N1 C25 1.412(3) .
N1 C1 1.420(3) .
N1 C13 1.425(3) .
N2 C7 1.341(4) .
N2 C4 1.416(3) .
N2 H2A 0.71(3) .
N3 C10 1.328(4) .
N3 C11 1.337(4) .
N4 C19 1.352(3) .
N4 C16 1.419(3) .
N4 H4A 0.85(3) .
N5 C23 1.336(4) .
N5 C22 1.342(3) .
N5 Cu1 2.061(2) 1_546
N6 C31 1.339(4) .
N6 C28 1.415(4) .
N6 H6A 0.67(3) .
N7 C35 1.320(5) .
N7 C34 1.326(5) .
N8 C37 1.155(4) .
N9 C38 1.319(5) .
N9 C40 1.415(6) .
N9 C39 1.472(6) .
N10 C41 1.45(2) .
N10 N10 1.60(2) 2
N10 C42 1.643(15) 2
C1 C6 1.386(4) .
C1 C2 1.389(4) .
C2 C3 1.390(4) .
C2 H2 0.9500 .
C3 C4 1.387(4) .
C3 H3 0.9500 .
C4 C5 1.386(4) .
C5 C6 1.389(4) .
C5 H5 0.9500 .
C6 H6 0.9500 .
C7 C8 1.502(4) .
C8 C9 1.382(4) .
C8 C12 1.383(4) .
C9 C10 1.378(4) .
C9 H9 0.9500 .
C10 H10 0.9500 .
C11 C12 1.384(4) .
C11 H11 0.9500 .
C12 H12 0.9500 .
C13 C14 1.381(4) .
C13 C18 1.390(4) .
C14 C15 1.382(4) .
C14 H14 0.9500 .
C15 C16 1.388(4) .
C15 H15 0.9500 .
C16 C17 1.389(4) .
C17 C18 1.393(4) .
C17 H17 0.9500 .
C18 H18 0.9500 .
C19 C20 1.506(4) .
C20 C21 1.385(4) .
C20 C24 1.386(4) .
C21 C22 1.381(4) .
C21 H21 0.9500 .
C22 H22 0.9500 .
C23 C24 1.383(4) .
C23 H23 0.9500 .
C24 H24 0.9500 .
C25 C26 1.394(4) .
C25 C30 1.396(4) .
C26 C27 1.387(4) .
C26 H26 0.9500 .
C27 C28 1.395(4) .
C27 H27 0.9500 .
C28 C29 1.393(4) .
C29 C30 1.382(4) .
C29 H29 0.9500 .
C30 H30 0.9500 .
C31 C32 1.506(4) .
C32 C33 1.380(4) .
C32 C36 1.382(4) .
C33 C34 1.389(4) .
C33 H33 0.9500 .
C34 H34 0.9500 .
C35 C36 1.384(4) .
C35 H35 0.9500 .
C36 H36 0.9500 .
C38 H38 0.9500 .
C39 H39A 0.9800 .
C39 H39B 0.9800 .
C39 H39C 0.9800 .
C40 H40A 0.9800 .
C40 H40B 0.9800 .
C40 H40C 0.9800 .
C41 H41 0.9500 .
C42 N10 1.643(15) 2
C42 H42A 0.9800 .
C42 H42B 0.9800 .
C42 H42C 0.9800 .

loop_
_geom_hbond_atom_site_label_D
_geom_hbond_atom_site_label_H
_geom_hbond_atom_site_label_A
_geom_hbond_distance_DH
_geom_hbond_distance_HA
_geom_hbond_distance_DA
_geom_hbond_angle_DHA
_geom_hbond_site_symmetry_A
N4 H4A O1 0.85(3) 1.97(3) 2.801(3) 165(3) 6_556
N2 H2A O2 0.71(3) 2.47(3) 2.979(3) 131(3) 6_565
N6 H6A O4 0.67(3) 2.26(3) 2.913(4) 164(4) 8_556
